data_4517223
loop_
_publ_author_name
'Popp, John'
'Hanf, Schirin'
'Hey-Hawkins, Evamarie'

_publ_section_title
;
 Facile Arene Ligand Exchange in p-Cymene Ruthenium(II) Complexes of
 Tertiary P-Chiral Ferrocenyl Phosphines
;
_journal_issue 27
_journal_name_full 'ACS Omega'
_journal_page_first 22540
_journal_paper_doi 10.1021/acsomega.9b03251
_journal_volume 4
_journal_year 2019
_chemical_absolute_configuration ad
_chemical_formula_sum 'C30 H30 B Fe O2 P'
_chemical_formula_weight 520.17
_space_group_IT_number 19
_space_group_name_Hall 'P 2ac 2ab'
_space_group_name_H-M_alt 'P 21 21 21'
_symmetry_cell_setting orthorhombic
_symmetry_Int_Tables_number 19
_symmetry_space_group_name_Hall 'P 2ac 2ab'
_symmetry_space_group_name_H-M 'P 21 21 21'
_atom_sites_solution_hydrogens mixed
_audit_creation_date 2019-08-21T11:21:30-00:00
_audit_creation_method 'WinGX routine CIF_UPDATE'
_cell_angle_alpha 90
_cell_angle_beta 90
_cell_angle_gamma 90
_cell_formula_units_Z 4
_cell_length_a 8.0956(2)
_cell_length_b 10.9588(3)
_cell_length_c 28.2204(7)
_cell_measurement_reflns_used 7123
_cell_measurement_temperature 130(2)
_cell_measurement_theta_max 26.647
_cell_measurement_theta_min 2.606
_cell_volume 2503.66(11)
_computing_cell_refinement 'Bruker FRAMBO'
_computing_data_collection 'Bruker FRAMBO'
_computing_data_reduction 'Bruker SAINT'
_computing_molecular_graphics 'Bruker SHELXTL'
_computing_publication_material 'Bruker SHELXTL'
_computing_structure_refinement 'SHELXL-2014/7 (Sheldrick, 2014)'
_computing_structure_solution 'Bruker SHELXTL'
_diffrn_ambient_temperature 130(2)
_diffrn_detector_area_resol_mean 16.356
_diffrn_measured_fraction_theta_full 0.999
_diffrn_measured_fraction_theta_max 0.999
_diffrn_measurement_device_type 'multiwire proportional'
_diffrn_measurement_method 'phi and omega scans'
_diffrn_radiation_type MoK\a
_diffrn_radiation_wavelength 0.71073
_diffrn_reflns_av_R_equivalents 0.0448
_diffrn_reflns_av_unetI/netI 0.0423
_diffrn_reflns_Laue_measured_fraction_full 0.999
_diffrn_reflns_Laue_measured_fraction_max 0.999
_diffrn_reflns_limit_h_max 9
_diffrn_reflns_limit_h_min -10
_diffrn_reflns_limit_k_max 13
_diffrn_reflns_limit_k_min -13
_diffrn_reflns_limit_l_max 35
_diffrn_reflns_limit_l_min -35
_diffrn_reflns_number 20242
_diffrn_reflns_point_group_measured_fraction_full 1
_diffrn_reflns_point_group_measured_fraction_max 1
_diffrn_reflns_theta_full 25.242
_diffrn_reflns_theta_max 26.367
_diffrn_reflns_theta_min 2.353
_diffrn_source 'Enhance (Mo) X-ray Source'
_exptl_absorpt_coefficient_mu 0.693
_exptl_absorpt_correction_T_max 1
_exptl_absorpt_correction_T_min 0.97642
_exptl_absorpt_correction_type multi-scan
_exptl_absorpt_process_details
;
        'Tue Jun 07 10:02:23 2016'
;
_exptl_crystal_colour 'clear pale orange'
_exptl_crystal_density_diffrn 1.38
_exptl_crystal_description plate
_exptl_crystal_F_000 1088
_exptl_crystal_size_max 0.25
_exptl_crystal_size_mid 0.15
_exptl_crystal_size_min 0.02
_refine_diff_density_max 0.221
_refine_diff_density_min -0.213
_refine_diff_density_rms 0.043
_refine_ls_abs_structure_details
;
 Flack x determined using 1747 quotients [(I+)-(I-)]/[(I+)+(I-)]
 (Parsons, Flack and Wagner, Acta Cryst. B69 (2013) 249-259).
;
_refine_ls_abs_structure_Flack 0.005(8)
_refine_ls_extinction_method none
_refine_ls_goodness_of_fit_ref 1.048
_refine_ls_hydrogen_treatment mixed
_refine_ls_matrix_type full
_refine_ls_number_parameters 321
_refine_ls_number_reflns 5103
_refine_ls_number_restraints 0
_refine_ls_restrained_S_all 1.048
_refine_ls_R_factor_all 0.0411
_refine_ls_R_factor_gt 0.0334
_refine_ls_shift/su_max 0.001
_refine_ls_shift/su_mean 0
_refine_ls_structure_factor_coef Fsqd
_refine_ls_weighting_details 'w=1/[\s^2^(Fo^2^)+(0.0236P)^2^+0.3458P] where P=(Fo^2^+2Fc^2^)/3'
_refine_ls_weighting_scheme calc
_refine_ls_wR_factor_gt 0.0605
_refine_ls_wR_factor_ref 0.0632
_reflns_Friedel_coverage 0.747
_reflns_Friedel_fraction_full 1
_reflns_Friedel_fraction_max 1
_reflns_number_gt 4613
_reflns_number_total 5103
_reflns_threshold_expression 'I > 2\s(I)'
_cod_data_source_file ao9b03251_si_003.cif
_cod_data_source_block x2486_out
_cod_depositor_comments 'Adding full bibliography for 4517222--4517226.cif.'
_cod_database_code 4517223

loop_
_symmetry_equiv_pos_as_xyz
'x, y, z'
'-x+1/2, -y, z+1/2'
'-x, y+1/2, -z+1/2'
'x+1/2, -y+1/2, -z'

loop_
_atom_site_label
_atom_site_type_symbol
_atom_site_fract_x
_atom_site_fract_y
_atom_site_fract_z
_atom_site_U_iso_or_equiv
_atom_site_adp_type
_atom_site_occupancy
_atom_site_site_symmetry_order
_atom_site_calc_flag
_atom_site_refinement_flags_posn
_atom_site_refinement_flags_adp
Fe1 Fe 0.05702(6) 0.65666(4) 0.89826(2) 0.02247(11) Uani 1 1 d . .
P1 P 0.30049(10) 0.82745(7) 0.82602(3) 0.02062(18) Uani 1 1 d . .
O1 O -0.0152(3) 0.1539(2) 1.05125(7) 0.0359(6) Uani 1 1 d . .
C1 C -0.0476(5) 0.0477(3) 1.02372(13) 0.0404(9) Uani 1 1 d . .
H1A H -0.0139 -0.0234 1.0411 0.061 Uiso 1 1 calc R U
H1B H 0.0129 0.0522 0.9945 0.061 Uiso 1 1 calc R U
H1C H -0.1637 0.0428 1.017 0.061 Uiso 1 1 calc R U
B1 B 0.5029(4) 0.8347(4) 0.86137(13) 0.0277(8) Uani 1 1 d . .
H31A H 0.4661 0.8215 0.8986 0.044(9) Uiso 1 1 d R .
H31B H 0.5819 0.756 0.8452 0.024(8) Uiso 1 1 d R .
H31C H 0.5558 0.9251 0.8537 0.052(11) Uiso 1 1 d R .
O2 O -0.0162(3) 0.8885(2) 0.77695(8) 0.0327(6) Uani 1 1 d . .
C2 C -0.0288(4) 0.2647(3) 1.02877(11) 0.0289(8) Uani 1 1 d . .
C4 C 0.0391(5) 0.3640(3) 1.05184(11) 0.0324(8) Uani 1 1 d . .
H4 H 0.0862 0.3543 1.0816 0.039 Uiso 1 1 calc R U
C3 C -0.1034(4) 0.2807(3) 0.98562(12) 0.0326(8) Uani 1 1 d . .
H3 H -0.1504 0.2145 0.97 0.039 Uiso 1 1 calc R U
C5 C -0.1091(4) 0.3959(3) 0.96514(12) 0.0318(8) Uani 1 1 d . .
H5 H -0.1624 0.4059 0.9362 0.038 Uiso 1 1 calc R U
C7 C -0.0372(4) 0.4962(3) 0.98674(11) 0.0274(7) Uani 1 1 d . .
C6 C 0.0370(5) 0.4773(3) 1.03085(11) 0.0315(8) Uani 1 1 d . .
H6 H 0.0861 0.5428 1.0464 0.038 Uiso 1 1 calc R U
C8 C -0.0326(4) 0.6177(3) 0.96437(11) 0.0286(8) Uani 1 1 d . .
C10 C 0.0559(5) 0.8076(3) 0.94116(11) 0.0345(8) Uani 1 1 d . .
H10 H 0.1247 0.8804 0.937 0.041 Uiso 1 1 calc R U
C9 C 0.0991(5) 0.7026(3) 0.96782(11) 0.0306(8) Uani 1 1 d . .
H9 H 0.2025 0.6904 0.9852 0.037 Uiso 1 1 calc R U
C11 C -0.1005(5) 0.7888(3) 0.92096(12) 0.0365(9) Uani 1 1 d . .
H11 H -0.1607 0.8465 0.9008 0.044 Uiso 1 1 calc R U
C12 C -0.1567(4) 0.6717(3) 0.93522(11) 0.0346(8) Uani 1 1 d . .
H12 H -0.2626 0.6345 0.9266 0.042 Uiso 1 1 calc R U
C17 C 0.1964(4) 0.6873(3) 0.83934(10) 0.0213(7) Uani 1 1 d . .
C16 C 0.2704(4) 0.5964(3) 0.86877(11) 0.0255(7) Uani 1 1 d . .
H16 H 0.3802 0.6015 0.8833 0.031 Uiso 1 1 calc R U
C15 C 0.1592(4) 0.4982(3) 0.87362(12) 0.0294(8) Uani 1 1 d . .
H15 H 0.178 0.4238 0.8921 0.035 Uiso 1 1 calc R U
C14 C 0.0153(4) 0.5265(3) 0.84767(11) 0.0310(8) Uani 1 1 d . .
H14 H -0.0835 0.4751 0.8453 0.037 Uiso 1 1 calc R U
C13 C 0.0363(4) 0.6431(3) 0.82627(10) 0.0275(7) Uani 1 1 d . .
H13 H -0.0444 0.6856 0.8063 0.033 Uiso 1 1 calc R U
C20 C 0.3446(4) 0.9331(3) 0.73643(12) 0.0294(8) Uani 1 1 d . .
H20 H 0.2988 1.0039 0.749 0.035 Uiso 1 1 calc R U
C19 C 0.4190(4) 0.7221(3) 0.74397(11) 0.0271(7) Uani 1 1 d . .
H19 H 0.4246 0.6509 0.7618 0.033 Uiso 1 1 calc R U
C18 C 0.3523(4) 0.8269(3) 0.76367(10) 0.0224(7) Uani 1 1 d . .
C22 C 0.4053(4) 0.9327(3) 0.69060(12) 0.0359(9) Uani 1 1 d . .
H22 H 0.4017 1.004 0.6728 0.043 Uiso 1 1 calc R U
C21 C 0.4776(4) 0.7231(3) 0.69768(12) 0.0346(9) Uani 1 1 d . .
H21 H 0.5217 0.6524 0.6845 0.042 Uiso 1 1 calc R U
C23 C 0.4705(4) 0.8291(3) 0.67110(11) 0.0354(8) Uani 1 1 d . .
H23 H 0.5099 0.83 0.6401 0.043 Uiso 1 1 calc R U
C26 C 0.2097(4) 1.0406(3) 0.87008(12) 0.0287(8) Uani 1 1 d . .
H26 H 0.308 1.0302 0.8867 0.034 Uiso 1 1 calc R U
C27 C -0.0808(5) 1.0735(3) 0.82051(13) 0.0399(9) Uani 1 1 d . .
H27 H -0.1783 1.0859 0.8037 0.048 Uiso 1 1 calc R U
C28 C 0.1100(5) 1.1399(3) 0.88015(13) 0.0385(9) Uani 1 1 d . .
H28 H 0.1404 1.1956 0.9034 0.046 Uiso 1 1 calc R U
C29 C -0.0342(5) 1.1550(3) 0.85534(13) 0.0450(10) Uani 1 1 d . .
H29 H -0.1019 1.2213 0.8621 0.054 Uiso 1 1 calc R U
C30 C -0.1737(4) 0.8929(4) 0.75387(13) 0.0434(10) Uani 1 1 d . .
H30A H -0.2596 0.8817 0.7769 0.065 Uiso 1 1 calc R U
H30B H -0.1798 0.8294 0.7305 0.065 Uiso 1 1 calc R U
H30C H -0.1871 0.9708 0.7387 0.065 Uiso 1 1 calc R U
C25 C 0.0178(4) 0.9733(3) 0.81050(12) 0.0269(8) Uani 1 1 d . .
C24 C 0.1655(4) 0.9560(3) 0.83563(11) 0.0232(7) Uani 1 1 d . .

loop_
_atom_site_aniso_label
_atom_site_aniso_U_11
_atom_site_aniso_U_22
_atom_site_aniso_U_33
_atom_site_aniso_U_23
_atom_site_aniso_U_13
_atom_site_aniso_U_12
Fe1 0.0237(2) 0.0220(2) 0.0217(2) -0.0004(2) 0.00356(19) 0.0012(2)
P1 0.0197(4) 0.0222(4) 0.0200(4) -0.0013(3) 0.0009(3) 0.0006(3)
O1 0.0485(16) 0.0313(12) 0.0279(12) 0.0064(11) 0.0038(10) 0.0024(12)
C1 0.048(2) 0.032(2) 0.041(2) 0.0072(16) -0.005(2) -0.002(2)
B1 0.0240(19) 0.031(2) 0.0285(19) -0.0052(18) -0.0051(15) 0.0018(17)
O2 0.0215(13) 0.0414(14) 0.0353(13) 0.0050(11) -0.0070(10) -0.0001(10)
C2 0.027(2) 0.0322(19) 0.0272(17) 0.0061(14) 0.0100(15) 0.0028(16)
C4 0.038(2) 0.038(2) 0.0212(16) 0.0018(14) 0.0049(15) 0.0057(17)
C3 0.033(2) 0.0322(19) 0.033(2) 0.0021(16) -0.0004(16) -0.0070(16)
C5 0.028(2) 0.040(2) 0.0283(19) 0.0055(15) -0.0028(15) -0.0033(16)
C7 0.0259(19) 0.0307(17) 0.0256(17) 0.0014(14) 0.0099(15) 0.0031(16)
C6 0.041(2) 0.0312(18) 0.0226(17) -0.0046(14) 0.0077(16) 0.0012(17)
C8 0.031(2) 0.0322(18) 0.0228(17) -0.0012(13) 0.0085(15) 0.0059(15)
C10 0.052(2) 0.0241(17) 0.0271(17) -0.0046(14) 0.0143(18) 0.0026(17)
C9 0.041(2) 0.0259(18) 0.0248(18) -0.0039(14) 0.0066(15) -0.0008(15)
C11 0.042(2) 0.034(2) 0.033(2) 0.0067(16) 0.0145(17) 0.0156(17)
C12 0.029(2) 0.040(2) 0.0349(19) 0.0059(17) 0.0119(15) 0.0068(17)
C17 0.0230(17) 0.0194(16) 0.0216(16) -0.0047(12) 0.0031(13) -0.0012(13)
C16 0.0263(19) 0.0246(17) 0.0256(18) -0.0009(14) 0.0058(15) 0.0040(14)
C15 0.041(2) 0.0200(17) 0.0269(18) -0.0018(14) 0.0069(16) 0.0023(15)
C14 0.039(2) 0.0280(18) 0.0259(17) -0.0057(14) 0.0035(15) -0.0101(15)
C13 0.0338(19) 0.0273(17) 0.0212(15) -0.0015(14) 0.0002(14) -0.0035(16)
C20 0.028(2) 0.0309(19) 0.0291(19) -0.0019(15) 0.0029(15) -0.0031(15)
C19 0.027(2) 0.0270(17) 0.0273(17) -0.0044(13) 0.0017(15) -0.0067(15)
C18 0.0167(16) 0.0294(18) 0.0212(15) -0.0013(14) -0.0007(12) -0.0046(14)
C22 0.033(2) 0.046(2) 0.0280(19) 0.0108(16) -0.0002(16) -0.0130(18)
C21 0.032(2) 0.040(2) 0.0314(19) -0.0134(16) 0.0081(16) -0.0085(17)
C23 0.033(2) 0.054(2) 0.0193(15) -0.0039(17) 0.0033(14) -0.0168(19)
C26 0.0303(19) 0.0232(17) 0.0326(19) 0.0013(14) 0.0081(16) -0.0003(15)
C27 0.030(2) 0.041(2) 0.049(2) 0.0135(18) 0.0008(18) 0.0071(17)
C28 0.045(2) 0.0225(19) 0.047(2) -0.0057(16) 0.0139(18) -0.0003(16)
C29 0.047(2) 0.0274(18) 0.061(2) 0.004(2) 0.017(2) 0.015(2)
C30 0.024(2) 0.068(3) 0.039(2) 0.0112(19) -0.0092(17) -0.0015(18)
C25 0.0217(19) 0.0252(17) 0.0338(18) 0.0061(14) 0.0048(14) -0.0002(13)
C24 0.0246(18) 0.0216(16) 0.0235(17) 0.0024(13) 0.0071(14) -0.0007(13)

loop_
_atom_type_symbol
_atom_type_description
_atom_type_scat_dispersion_real
_atom_type_scat_dispersion_imag
_atom_type_scat_source
C C 0.0033 0.0016 'International Tables Vol C Tables 4.2.6.8 and 6.1.1.4'
H H 0 0 'International Tables Vol C Tables 4.2.6.8 and 6.1.1.4'
B B 0.0013 0.0007 'International Tables Vol C Tables 4.2.6.8 and 6.1.1.4'
O O 0.0106 0.006 'International Tables Vol C Tables 4.2.6.8 and 6.1.1.4'
P P 0.1023 0.0942 'International Tables Vol C Tables 4.2.6.8 and 6.1.1.4'
Fe Fe 0.3463 0.8444 'International Tables Vol C Tables 4.2.6.8 and 6.1.1.4'

loop_
_geom_angle_atom_site_label_1
_geom_angle_atom_site_label_2
_geom_angle_atom_site_label_3
_geom_angle
C12 Fe1 C16 164.71(13)
C12 Fe1 C11 40.94(14)
C16 Fe1 C11 153.59(14)
C12 Fe1 C17 151.56(13)
C16 Fe1 C17 41.17(12)
C11 Fe1 C17 119.15(13)
C12 Fe1 C13 116.58(14)
C16 Fe1 C13 68.80(13)
C11 Fe1 C13 108.28(14)
C17 Fe1 C13 41.08(12)
C12 Fe1 C15 126.10(15)
C16 Fe1 C15 40.48(12)
C11 Fe1 C15 164.91(15)
C17 Fe1 C15 68.81(12)
C13 Fe1 C15 68.49(13)
C12 Fe1 C14 105.95(15)
C16 Fe1 C14 68.12(13)
C11 Fe1 C14 127.79(16)
C17 Fe1 C14 68.72(12)
C13 Fe1 C14 40.73(12)
C15 Fe1 C14 40.33(13)
C12 Fe1 C8 40.99(13)
C16 Fe1 C8 127.44(14)
C11 Fe1 C8 68.84(13)
C17 Fe1 C8 167.08(14)
C13 Fe1 C8 149.50(15)
C15 Fe1 C8 106.03(13)
C14 Fe1 C8 115.58(14)
C12 Fe1 C10 68.08(16)
C16 Fe1 C10 120.60(15)
C11 Fe1 C10 40.22(15)
C17 Fe1 C10 110.57(13)
C13 Fe1 C10 130.21(13)
C15 Fe1 C10 152.59(16)
C14 Fe1 C10 166.87(15)
C8 Fe1 C10 68.19(13)
C12 Fe1 C9 68.28(15)
C16 Fe1 C9 109.30(14)
C11 Fe1 C9 68.20(15)
C17 Fe1 C9 130.35(14)
C13 Fe1 C9 168.80(13)
C15 Fe1 C9 117.75(14)
C14 Fe1 C9 149.83(13)
C8 Fe1 C9 40.47(13)
C10 Fe1 C9 40.44(12)
C17 P1 C24 110.66(14)
C17 P1 C18 108.06(14)
C24 P1 C18 106.82(15)
C17 P1 B1 109.16(16)
C24 P1 B1 113.99(16)
C18 P1 B1 107.93(15)
C2 O1 C1 117.1(2)
C25 O2 C30 118.4(3)
C3 C2 O1 124.0(3)
C3 C2 C4 119.5(3)
O1 C2 C4 116.5(3)
C6 C4 C2 120.2(3)
C2 C3 C5 120.1(3)
C7 C5 C3 121.6(3)
C5 C7 C6 117.1(3)
C5 C7 C8 122.6(3)
C6 C7 C8 120.3(3)
C4 C6 C7 121.5(3)
C9 C8 C12 107.3(3)
C9 C8 C7 125.6(3)
C12 C8 C7 127.2(3)
C9 C8 Fe1 70.07(18)
C12 C8 Fe1 68.75(17)
C7 C8 Fe1 126.0(2)
C11 C10 C9 108.6(3)
C11 C10 Fe1 69.27(19)
C9 C10 Fe1 69.98(17)
C8 C9 C10 108.1(3)
C8 C9 Fe1 69.46(18)
C10 C9 Fe1 69.58(18)
C10 C11 C12 107.8(3)
C10 C11 Fe1 70.52(19)
C12 C11 Fe1 69.28(18)
C11 C12 C8 108.3(3)
C11 C12 Fe1 69.78(19)
C8 C12 Fe1 70.26(18)
C16 C17 C13 107.0(3)
C16 C17 P1 121.5(2)
C13 C17 P1 131.5(2)
C16 C17 Fe1 69.07(17)
C13 C17 Fe1 69.71(17)
P1 C17 Fe1 124.97(15)
C15 C16 C17 108.7(3)
C15 C16 Fe1 70.41(19)
C17 C16 Fe1 69.76(18)
C16 C15 C14 108.0(3)
C16 C15 Fe1 69.11(18)
C14 C15 Fe1 69.88(19)
C15 C14 C13 108.6(3)
C15 C14 Fe1 69.79(18)
C13 C14 Fe1 69.54(17)
C14 C13 C17 107.6(3)
C14 C13 Fe1 69.73(17)
C17 C13 Fe1 69.21(17)
C22 C20 C18 119.7(3)
C18 C19 C21 120.3(3)
C19 C18 C20 119.2(3)
C19 C18 P1 118.9(2)
C20 C18 P1 121.5(2)
C23 C22 C20 121.1(3)
C23 C21 C19 120.1(3)
C22 C23 C21 119.7(3)
C28 C26 C24 121.2(3)
C29 C27 C25 120.0(4)
C29 C28 C26 119.1(4)
C28 C29 C27 121.2(3)
O2 C25 C27 124.6(3)
O2 C25 C24 115.7(3)
C27 C25 C24 119.7(3)
C26 C24 C25 118.9(3)
C26 C24 P1 118.0(3)
C25 C24 P1 123.1(2)

loop_
_geom_bond_atom_site_label_1
_geom_bond_atom_site_label_2
_geom_bond_distance
Fe1 C12 2.027(3)
Fe1 C16 2.028(3)
Fe1 C11 2.033(3)
Fe1 C17 2.037(3)
Fe1 C13 2.044(3)
Fe1 C15 2.045(3)
Fe1 C14 2.046(3)
Fe1 C8 2.047(3)
Fe1 C10 2.050(3)
Fe1 C9 2.055(3)
P1 C17 1.791(3)
P1 C24 1.803(3)
P1 C18 1.809(3)
P1 B1 1.920(3)
O1 C2 1.373(4)
O1 C1 1.424(4)
O2 C25 1.355(4)
O2 C30 1.432(4)
C2 C3 1.371(5)
C2 C4 1.382(5)
C4 C6 1.376(4)
C3 C5 1.389(5)
C5 C7 1.385(5)
C7 C6 1.397(5)
C7 C8 1.474(4)
C8 C9 1.419(5)
C8 C12 1.426(5)
C10 C11 1.404(6)
C10 C9 1.419(4)
C11 C12 1.420(5)
C17 C16 1.429(4)
C17 C13 1.432(4)
C16 C15 1.409(4)
C15 C14 1.411(5)
C14 C13 1.423(4)
C20 C22 1.384(4)
C20 C18 1.397(4)
C19 C18 1.385(4)
C19 C21 1.390(4)
C22 C23 1.367(5)
C21 C23 1.385(5)
C26 C28 1.385(4)
C26 C24 1.390(4)
C27 C29 1.380(5)
C27 C25 1.387(4)
C28 C29 1.371(5)
C25 C24 1.403(4)
